data_4120758
loop_
_publ_author_name
'Youcai Hu'
'Malia B. Potts'
'Dominic Colosimo'
'Mireya L. Herrera-Herrera'
'Aaron G. Legako'
'Muhammed Yousufuddin'
'Michael A. White'
'John B. MacMillan'

_publ_section_title
;
 Discoipyrroles A-D: Isolation, Structure Determination, and Synthesis of
 Potent Migration Inhibitors from Bacillus hunanensis
;
_journal_name_full 'Journal of the American Chemical Society'
_journal_page_first 13387
_journal_page_last 13392
_journal_paper_doi 10.1021/ja403412y
_journal_volume 135
_journal_year 2013
_chemical_absolute_configuration ad
_chemical_formula_sum 'C41 H29 Br2 N O7'
_chemical_formula_weight 807.47
_chemical_name_systematic
; 
 ? 
;
_space_group_IT_number 4
_symmetry_cell_setting monoclinic
_symmetry_space_group_name_Hall 'P 2yb'
_symmetry_space_group_name_H-M 'P 1 21 1'
_atom_sites_solution_hydrogens geom
_atom_sites_solution_primary direct
_atom_sites_solution_secondary difmap
_audit_creation_method SHELXL-97
_cell_angle_alpha 90.00
_cell_angle_beta 102.377(3)
_cell_angle_gamma 90.00
_cell_formula_units_Z 2
_cell_length_a 15.289(3)
_cell_length_b 9.4370(18)
_cell_length_c 25.086(5)
_cell_measurement_reflns_used 6196
_cell_measurement_temperature 100(2)
_cell_measurement_theta_max 21.43
_cell_measurement_theta_min 2.31
_cell_volume 3535.3(12)
_computing_cell_refinement 'Bruker SAINT'
_computing_data_collection 'Bruker SMART'
_computing_data_reduction 'Bruker SAINT'
_computing_molecular_graphics 'Bruker SHELXTL'
_computing_publication_material 'Bruker SHELXTL'
_computing_structure_refinement 'SHELXL-97 (Sheldrick, 2008)'
_computing_structure_solution 'SHELXS-97 (Sheldrick, 2008)'
_diffrn_ambient_temperature 100(2)
_diffrn_measured_fraction_theta_full 1.000
_diffrn_measured_fraction_theta_max 1.000
_diffrn_measurement_device_type 'Bruker SMART APEX CCD'
_diffrn_measurement_method '\f and \w scans'
_diffrn_radiation_monochromator graphite
_diffrn_radiation_source 'fine-focus sealed tube'
_diffrn_radiation_type MoK\a
_diffrn_radiation_wavelength 0.71073
_diffrn_reflns_av_R_equivalents 0.0521
_diffrn_reflns_av_sigmaI/netI 0.0926
_diffrn_reflns_limit_h_max 18
_diffrn_reflns_limit_h_min -18
_diffrn_reflns_limit_k_max 11
_diffrn_reflns_limit_k_min -11
_diffrn_reflns_limit_l_max 29
_diffrn_reflns_limit_l_min -29
_diffrn_reflns_number 27424
_diffrn_reflns_theta_full 25.03
_diffrn_reflns_theta_max 25.03
_diffrn_reflns_theta_min 1.36
_exptl_absorpt_coefficient_mu 2.346
_exptl_absorpt_correction_T_max 0.745
_exptl_absorpt_correction_T_min 0.537
_exptl_absorpt_correction_type multi-scan
_exptl_absorpt_process_details SADABS
_exptl_crystal_colour green-yellow
_exptl_crystal_density_diffrn 1.517
_exptl_crystal_description platy
_exptl_crystal_F_000 1632
_exptl_crystal_size_max 0.25
_exptl_crystal_size_mid 0.20
_exptl_crystal_size_min 0.02
_refine_diff_density_max 0.813
_refine_diff_density_min -0.609
_refine_diff_density_rms 0.078
_refine_ls_abs_structure_details 'Flack H D (1983), Acta Cryst. A39, 876-881'
_refine_ls_abs_structure_Flack 0.001(6)
_refine_ls_extinction_method none
_refine_ls_goodness_of_fit_ref 1.004
_refine_ls_hydrogen_treatment constr
_refine_ls_matrix_type full
_refine_ls_number_parameters 923
_refine_ls_number_reflns 12396
_refine_ls_number_restraints 1
_refine_ls_restrained_S_all 1.004
_refine_ls_R_factor_all 0.0623
_refine_ls_R_factor_gt 0.0449
_refine_ls_shift/su_max 0.001
_refine_ls_shift/su_mean 0.000
_refine_ls_structure_factor_coef Fsqd
_refine_ls_weighting_details 'calc w=1/[\s^2^(Fo^2^)+(0.0000P)^2^+0.0000P] where P=(Fo^2^+2Fc^2^)/3'
_refine_ls_weighting_scheme calc
_refine_ls_wR_factor_gt 0.0902
_refine_ls_wR_factor_ref 0.0967
_reflns_number_gt 9997
_reflns_number_total 12396
_reflns_threshold_expression >2sigma(I)
_cod_data_source_file ja403412y_si_002.cif
_cod_data_source_block macmillm
_cod_original_cell_volume 3535.5(12)
_cod_database_code 4120758

loop_
_symmetry_equiv_pos_as_xyz
'x, y, z'
'-x, y+1/2, -z'

loop_
_atom_site_label
_atom_site_type_symbol
_atom_site_fract_x
_atom_site_fract_y
_atom_site_fract_z
_atom_site_U_iso_or_equiv
_atom_site_adp_type
_atom_site_occupancy
_atom_site_symmetry_multiplicity
_atom_site_calc_flag
_atom_site_refinement_flags
Br1 Br 0.37514(4) 0.74569(6) 0.327048(18) 0.03882(14) Uani 1 1 d .
Br2 Br 0.84415(4) -0.48522(6) 0.67893(2) 0.04235(15) Uani 1 1 d .
O1 O 0.51456(19) 0.7779(3) 0.95290(11) 0.0237(7) Uani 1 1 d .
O2 O 0.4725(2) 0.6989(3) 1.02614(12) 0.0295(8) Uani 1 1 d .
O3 O 0.5086(2) 0.9532(3) 0.85703(12) 0.0231(7) Uani 1 1 d .
O4 O 0.7296(2) 0.1171(3) 0.79059(12) 0.0331(8) Uani 1 1 d .
O5 O 0.8596(2) 0.0920(4) 0.84980(16) 0.0532(11) Uani 1 1 d .
O6 O 0.4687(2) 0.7484(4) 0.60341(11) 0.0306(8) Uani 1 1 d .
O7 O 0.6056(3) 0.8129(6) 0.59361(14) 0.0635(14) Uani 1 1 d .
N1 N 0.6348(2) 0.6691(4) 0.92251(13) 0.0202(8) Uani 1 1 d .
C1 C 0.6605(3) 0.5855(5) 0.97032(17) 0.0196(10) Uani 1 1 d .
C2 C 0.7360(3) 0.4973(5) 0.98003(17) 0.0223(10) Uani 1 1 d .
H2 H 0.7720 0.4877 0.9537 0.027 Uiso 1 1 calc R
C3 C 0.7566(3) 0.4243(5) 1.02927(17) 0.0250(11) Uani 1 1 d .
H3 H 0.8077 0.3645 1.0369 0.030 Uiso 1 1 calc R
C4 C 0.7030(3) 0.4379(5) 1.06764(18) 0.0268(11) Uani 1 1 d .
H4 H 0.7177 0.3864 1.1009 0.032 Uiso 1 1 calc R
C5 C 0.6299(3) 0.5243(5) 1.05781(18) 0.0262(11) Uani 1 1 d .
H5 H 0.5937 0.5326 1.0841 0.031 Uiso 1 1 calc R
C6 C 0.6081(3) 0.6015(5) 1.00855(17) 0.0215(10) Uani 1 1 d .
C7 C 0.5290(3) 0.6923(5) 0.99846(18) 0.0255(11) Uani 1 1 d .
C8 C 0.5910(3) 0.8022(5) 0.92841(17) 0.0227(10) Uani 1 1 d .
C9 C 0.5530(3) 0.8464(5) 0.86888(17) 0.0204(11) Uani 1 1 d .
C10 C 0.5796(3) 0.7389(5) 0.83462(16) 0.0199(10) Uani 1 1 d .
C11 C 0.6258(3) 0.6357(5) 0.86755(16) 0.0189(10) Uani 1 1 d .
C12 C 0.5518(3) 0.7388(5) 0.77366(16) 0.0194(10) Uani 1 1 d .
C13 C 0.5368(3) 0.8677(5) 0.74643(17) 0.0226(11) Uani 1 1 d .
H13 H 0.5447 0.9536 0.7666 0.027 Uiso 1 1 calc R
C14 C 0.5103(3) 0.8718(5) 0.68993(19) 0.0257(11) Uani 1 1 d .
H14 H 0.5000 0.9600 0.6715 0.031 Uiso 1 1 calc R
C15 C 0.4991(3) 0.7489(6) 0.66138(16) 0.0235(10) Uani 1 1 d .
C16 C 0.5104(3) 0.6181(6) 0.68646(17) 0.0283(12) Uani 1 1 d .
H16 H 0.5006 0.5332 0.6657 0.034 Uiso 1 1 calc R
C17 C 0.5368(3) 0.6142(5) 0.74358(18) 0.0270(11) Uani 1 1 d .
H17 H 0.5444 0.5255 0.7619 0.032 Uiso 1 1 calc R
C18 C 0.5294(3) 0.7827(6) 0.5735(2) 0.0377(14) Uani 1 1 d .
C19 C 0.4896(3) 0.7735(6) 0.51399(18) 0.0327(12) Uani 1 1 d .
C20 C 0.4002(3) 0.7441(7) 0.49440(19) 0.0374(13) Uani 1 1 d .
H20 H 0.3617 0.7294 0.5190 0.045 Uiso 1 1 calc R
C21 C 0.3664(3) 0.7361(6) 0.43839(18) 0.0358(13) Uani 1 1 d .
H21 H 0.3049 0.7157 0.4246 0.043 Uiso 1 1 calc R
C22 C 0.4220(3) 0.7577(6) 0.40348(18) 0.0312(12) Uani 1 1 d .
C23 C 0.5118(3) 0.7884(6) 0.42171(19) 0.0407(15) Uani 1 1 d .
H23 H 0.5493 0.8033 0.3965 0.049 Uiso 1 1 calc R
C24 C 0.5462(3) 0.7973(6) 0.4775(2) 0.0427(15) Uani 1 1 d .
H24 H 0.6076 0.8193 0.4910 0.051 Uiso 1 1 calc R
C25 C 0.6604(3) 0.4996(5) 0.85238(16) 0.0213(10) Uani 1 1 d .
C26 C 0.7276(3) 0.4975(5) 0.82234(18) 0.0291(11) Uani 1 1 d .
H26 H 0.7545 0.5835 0.8144 0.035 Uiso 1 1 calc R
C27 C 0.7547(4) 0.3689(5) 0.80411(19) 0.0315(12) Uani 1 1 d .
H27 H 0.8017 0.3657 0.7848 0.038 Uiso 1 1 calc R
C28 C 0.7122(3) 0.2458(5) 0.81460(17) 0.0268(11) Uani 1 1 d .
C29 C 0.6453(3) 0.2472(5) 0.84381(17) 0.0271(11) Uani 1 1 d .
H29 H 0.6159 0.1618 0.8498 0.032 Uiso 1 1 calc R
C30 C 0.6216(3) 0.3738(5) 0.86417(18) 0.0254(11) Uani 1 1 d .
H30 H 0.5785 0.3750 0.8864 0.030 Uiso 1 1 calc R
C31 C 0.8069(3) 0.0506(5) 0.8104(2) 0.0286(12) Uani 1 1 d .
C32 C 0.8160(3) -0.0805(5) 0.77943(19) 0.0236(11) Uani 1 1 d .
C33 C 0.7484(3) -0.1203(5) 0.73528(19) 0.0256(11) Uani 1 1 d .
H33 H 0.6963 -0.0633 0.7251 0.031 Uiso 1 1 calc R
C34 C 0.7567(3) -0.2422(5) 0.70619(18) 0.0278(11) Uani 1 1 d .
H34 H 0.7103 -0.2706 0.6765 0.033 Uiso 1 1 calc R
C35 C 0.8331(3) -0.3211(5) 0.72103(19) 0.0270(11) Uani 1 1 d .
C36 C 0.9015(3) -0.2844(5) 0.7648(2) 0.0320(12) Uani 1 1 d .
H36 H 0.9540 -0.3409 0.7741 0.038 Uiso 1 1 calc R
C37 C 0.8917(3) -0.1642(5) 0.7944(2) 0.0313(12) Uani 1 1 d .
H37 H 0.9371 -0.1388 0.8251 0.038 Uiso 1 1 calc R
C38 C 0.6512(3) 0.9134(5) 0.96103(18) 0.0225(11) Uani 1 1 d .
H38A H 0.6735 0.8760 0.9983 0.027 Uiso 1 1 calc R
H38B H 0.6143 0.9978 0.9642 0.027 Uiso 1 1 calc R
C39 C 0.7326(3) 0.9619(5) 0.93859(19) 0.0248(11) Uani 1 1 d .
H39 H 0.7118 0.9822 0.8988 0.030 Uiso 1 1 calc R
C40 C 0.8075(3) 0.8547(5) 0.9455(2) 0.0343(12) Uani 1 1 d .
H40A H 0.8619 0.9007 0.9393 0.052 Uiso 1 1 calc R
H40B H 0.7904 0.7777 0.9191 0.052 Uiso 1 1 calc R
H40C H 0.8188 0.8161 0.9826 0.052 Uiso 1 1 calc R
C41 C 0.7670(3) 1.1004(5) 0.9675(2) 0.0323(12) Uani 1 1 d .
H41A H 0.7856 1.0834 1.0069 0.049 Uiso 1 1 calc R
H41B H 0.7192 1.1715 0.9606 0.049 Uiso 1 1 calc R
H41C H 0.8183 1.1348 0.9535 0.049 Uiso 1 1 calc R

loop_
_atom_site_aniso_label
_atom_site_aniso_U_11
_atom_site_aniso_U_22
_atom_site_aniso_U_33
_atom_site_aniso_U_23
_atom_site_aniso_U_13
_atom_site_aniso_U_12
Br1 0.0401(3) 0.0600(4) 0.0151(2) -0.0016(3) 0.0033(2) 0.0021(3)
Br2 0.0583(4) 0.0319(3) 0.0373(3) -0.0105(3) 0.0113(3) 0.0108(3)
O1 0.0272(18) 0.0268(18) 0.0189(16) -0.0005(14) 0.0090(13) -0.0009(15)
O2 0.0307(19) 0.033(2) 0.0274(18) 0.0020(15) 0.0124(16) -0.0022(15)
O3 0.0304(19) 0.0203(16) 0.0188(17) 0.0030(14) 0.0058(14) 0.0068(15)
O4 0.042(2) 0.0266(18) 0.0248(18) -0.0118(15) -0.0045(15) 0.0145(17)
O5 0.041(2) 0.047(2) 0.058(3) -0.029(2) -0.019(2) 0.013(2)
O6 0.0263(18) 0.053(2) 0.0119(15) 0.0013(17) 0.0020(13) -0.0020(18)
O7 0.026(2) 0.141(4) 0.0226(19) 0.004(2) 0.0041(17) -0.021(3)
N1 0.031(2) 0.0179(19) 0.0110(18) -0.0019(16) 0.0031(16) 0.0054(18)
C1 0.030(3) 0.014(2) 0.013(2) 0.0002(19) 0.001(2) 0.000(2)
C2 0.030(3) 0.022(2) 0.014(2) -0.004(2) 0.003(2) -0.002(2)
C3 0.037(3) 0.018(2) 0.017(2) 0.000(2) -0.002(2) 0.000(2)
C4 0.038(3) 0.023(3) 0.016(2) 0.003(2) -0.001(2) -0.008(2)
C5 0.031(3) 0.028(3) 0.018(2) -0.003(2) 0.003(2) -0.009(2)
C6 0.027(3) 0.019(2) 0.017(2) 0.001(2) -0.0012(19) -0.004(2)
C7 0.033(3) 0.025(3) 0.017(2) -0.002(2) 0.002(2) -0.006(2)
C8 0.030(3) 0.023(3) 0.015(2) -0.0007(19) 0.005(2) 0.002(2)
C9 0.025(3) 0.019(2) 0.016(2) 0.002(2) 0.002(2) -0.003(2)
C10 0.024(2) 0.021(2) 0.015(2) 0.005(2) 0.0065(19) 0.004(2)
C11 0.020(2) 0.025(3) 0.013(2) -0.0024(19) 0.0039(19) -0.002(2)
C12 0.018(2) 0.022(2) 0.018(2) 0.001(2) 0.0038(18) -0.001(2)
C13 0.026(3) 0.028(3) 0.014(2) -0.001(2) 0.005(2) 0.005(2)
C14 0.023(3) 0.034(3) 0.020(3) 0.009(2) 0.007(2) 0.004(2)
C15 0.018(2) 0.039(3) 0.012(2) 0.003(2) 0.0008(18) 0.004(2)
C16 0.030(3) 0.042(3) 0.013(2) -0.006(2) 0.006(2) 0.001(2)
C17 0.029(3) 0.031(3) 0.020(2) 0.001(2) 0.006(2) 0.003(2)
C18 0.025(3) 0.062(4) 0.025(3) 0.010(3) 0.004(2) -0.004(3)
C19 0.027(3) 0.051(3) 0.020(2) 0.003(2) 0.006(2) -0.001(3)
C20 0.026(3) 0.065(4) 0.023(3) 0.001(3) 0.008(2) -0.003(3)
C21 0.022(3) 0.060(4) 0.023(3) 0.001(3) -0.001(2) -0.008(3)
C22 0.037(3) 0.037(3) 0.019(2) 0.002(2) 0.005(2) 0.005(3)
C23 0.034(3) 0.073(4) 0.016(2) 0.003(3) 0.006(2) -0.005(3)
C24 0.026(3) 0.076(4) 0.025(3) 0.005(3) 0.004(2) -0.004(3)
C25 0.026(3) 0.022(2) 0.011(2) -0.002(2) -0.0052(19) 0.004(2)
C26 0.037(3) 0.029(3) 0.021(3) 0.001(2) 0.007(2) 0.000(2)
C27 0.038(3) 0.037(3) 0.022(3) -0.002(2) 0.013(2) 0.009(3)
C28 0.036(3) 0.025(3) 0.014(2) -0.007(2) -0.005(2) 0.008(2)
C29 0.037(3) 0.024(3) 0.016(2) 0.004(2) -0.004(2) 0.003(2)
C30 0.038(3) 0.022(3) 0.015(2) 0.001(2) 0.003(2) 0.005(2)
C31 0.028(3) 0.032(3) 0.024(3) -0.003(2) 0.004(2) 0.002(2)
C32 0.024(3) 0.021(3) 0.027(3) -0.001(2) 0.007(2) 0.001(2)
C33 0.023(3) 0.026(3) 0.027(3) -0.001(2) 0.003(2) 0.005(2)
C34 0.030(3) 0.026(3) 0.027(2) -0.006(2) 0.005(2) -0.001(2)
C35 0.035(3) 0.024(2) 0.026(3) -0.003(2) 0.015(2) 0.000(2)
C36 0.026(3) 0.030(3) 0.038(3) -0.001(2) 0.004(2) 0.005(2)
C37 0.026(3) 0.034(3) 0.031(3) -0.005(2) -0.001(2) 0.002(2)
C38 0.030(3) 0.019(2) 0.019(2) 0.002(2) 0.005(2) 0.006(2)
C39 0.023(3) 0.022(2) 0.026(3) -0.001(2) -0.001(2) -0.002(2)
C40 0.034(3) 0.024(3) 0.044(3) -0.002(2) 0.004(3) 0.001(2)
C41 0.034(3) 0.024(3) 0.036(3) -0.004(2) -0.001(2) -0.002(2)

loop_
_atom_type_symbol
_atom_type_description
_atom_type_scat_dispersion_real
_atom_type_scat_dispersion_imag
_atom_type_scat_source
C C 0.0033 0.0016 'International Tables Vol C Tables 4.2.6.8 and 6.1.1.4'
H H 0.0000 0.0000 'International Tables Vol C Tables 4.2.6.8 and 6.1.1.4'
N N 0.0061 0.0033 'International Tables Vol C Tables 4.2.6.8 and 6.1.1.4'
O O 0.0106 0.0060 'International Tables Vol C Tables 4.2.6.8 and 6.1.1.4'
Br Br -0.2901 2.4595 'International Tables Vol C Tables 4.2.6.8 and 6.1.1.4'

loop_
_geom_bond_atom_site_label_1
_geom_bond_atom_site_label_2
_geom_bond_distance
Br1 C22 1.901(4)
Br2 C35 1.903(5)
O1 C7 1.378(5)
O1 C8 1.450(5)
O2 C7 1.221(5)
O3 C9 1.216(5)
O4 C31 1.337(6)
O4 C28 1.406(5)
O5 C31 1.199(6)
O6 C18 1.351(5)
O6 C15 1.429(5)
O7 C18 1.200(6)
N1 C11 1.392(5)
N1 C1 1.419(5)
N1 C8 1.446(5)
C1 C6 1.383(6)
C1 C2 1.401(6)
C2 C3 1.390(6)
C2 H2 0.9500
C3 C4 1.397(6)
C3 H3 0.9500
C4 C5 1.363(7)
C4 H4 0.9500
C5 C6 1.411(6)
C5 H5 0.9500
C6 C7 1.459(6)
C8 C38 1.515(6)
C8 C9 1.540(6)
C9 C10 1.443(6)
C10 C11 1.371(6)
C10 C12 1.497(5)
C11 C25 1.470(6)
C12 C17 1.389(6)
C12 C13 1.390(6)
C13 C14 1.389(6)
C13 H13 0.9500
C14 C15 1.354(7)
C14 H14 0.9500
C15 C16 1.379(7)
C16 C17 1.403(6)
C16 H16 0.9500
C17 H17 0.9500
C18 C19 1.490(7)
C19 C20 1.378(7)
C19 C24 1.405(7)
C20 C21 1.391(6)
C20 H20 0.9500
C21 C22 1.360(6)
C21 H21 0.9500
C22 C23 1.381(7)
C23 C24 1.389(7)
C23 H23 0.9500
C24 H24 0.9500
C25 C30 1.387(7)
C25 C26 1.398(6)
C26 C27 1.391(7)
C26 H26 0.9500
C27 C28 1.384(7)
C27 H27 0.9500
C28 C29 1.380(6)
C29 C30 1.378(7)
C29 H29 0.9500
C30 H30 0.9500
C31 C32 1.483(6)
C32 C37 1.385(7)
C32 C33 1.395(6)
C33 C34 1.382(6)
C33 H33 0.9500
C34 C35 1.368(6)
C34 H34 0.9500
C35 C36 1.388(7)
C36 C37 1.382(7)
C36 H36 0.9500
C37 H37 0.9500
C38 C39 1.541(6)
C38 H38A 0.9900
C38 H38B 0.9900
C39 C40 1.510(7)
C39 C41 1.532(7)
C39 H39 1.0000
C40 H40A 0.9800
C40 H40B 0.9800
C40 H40C 0.9800
C41 H41A 0.9800
C41 H41B 0.9800
C41 H41C 0.9800
